data_4032199
loop_
_publ_author_name
'Novikov, Roman A.'
'Tarasova, Anna V.'
'Denisov, Dmitry A.'
'Borisov, Denis D.'
'Korolev, Victor A.'
'Timofeev, Vladimir P.'
'Tomilov, Yury V.'

_publ_section_title
;
 [4 + 2] Annulation of Donor-Acceptor Cyclopropanes with Acetylenes Using
 1,2-Zwitterionic Reactivity.
;
_journal_issue 5
_journal_name_full 'The Journal of organic chemistry'
_journal_page_first 2724
_journal_page_last 2738
_journal_paper_doi 10.1021/acs.joc.7b00209
_journal_volume 82
_journal_year 2017
_chemical_formula_moiety 'C27 H24 O4'
_chemical_formula_sum 'C27 H24 O4'
_chemical_formula_weight 412.46
_chemical_name_systematic
; 
 ? 
;
_space_group_IT_number 2
_symmetry_cell_setting triclinic
_symmetry_space_group_name_Hall '-P 1'
_symmetry_space_group_name_H-M 'P -1'
_atom_sites_solution_hydrogens geom
_atom_sites_solution_primary direct
_atom_sites_solution_secondary difmap
_audit_creation_method SHELXL-97
_cell_angle_alpha 115.584(2)
_cell_angle_beta 100.509(2)
_cell_angle_gamma 94.304(2)
_cell_formula_units_Z 2
_cell_length_a 9.1127(7)
_cell_length_b 11.0557(9)
_cell_length_c 12.2422(9)
_cell_measurement_reflns_used 4271
_cell_measurement_temperature 120(2)
_cell_measurement_theta_max 29.12
_cell_measurement_theta_min 2.62
_cell_volume 1077.20(15)
_computing_cell_refinement 'SAINT (Bruker, 2009)'
_computing_data_collection 'APEX (Bruker, 2009)'
_computing_data_reduction 'SAINT (Bruker, 2009)'
_computing_molecular_graphics 'SHELXTL (Sheldrick, 2008)'
_computing_publication_material 'SHELXTL (Sheldrick, 2008) and PLATON (Spek, 2009)'
_computing_structure_refinement 'SHELXTL (Sheldrick, 2008)'
_computing_structure_solution 'SHELXTL (Sheldrick, 2008)'
_diffrn_ambient_temperature 120(2)
_diffrn_measured_fraction_theta_full 0.999
_diffrn_measured_fraction_theta_max 0.999
_diffrn_measurement_device_type 'Bruker APEX-II CCD'
_diffrn_measurement_method '\f and \w scans'
_diffrn_radiation_monochromator graphite
_diffrn_radiation_source 'sealed tube'
_diffrn_radiation_type MoK\a
_diffrn_radiation_wavelength 0.71073
_diffrn_reflns_av_R_equivalents 0.0441
_diffrn_reflns_av_sigmaI/netI 0.0538
_diffrn_reflns_limit_h_max 12
_diffrn_reflns_limit_h_min -12
_diffrn_reflns_limit_k_max 15
_diffrn_reflns_limit_k_min -15
_diffrn_reflns_limit_l_max 16
_diffrn_reflns_limit_l_min -16
_diffrn_reflns_number 17141
_diffrn_reflns_theta_full 29.00
_diffrn_reflns_theta_max 29.00
_diffrn_reflns_theta_min 1.90
_diffrn_standards_decay_% 0
_diffrn_standards_number 0
_exptl_absorpt_coefficient_mu 0.085
_exptl_absorpt_correction_type none
_exptl_crystal_colour colorless
_exptl_crystal_density_diffrn 1.272
_exptl_crystal_density_method 'not measured'
_exptl_crystal_description prizm
_exptl_crystal_F_000 436
_exptl_crystal_size_max 0.26
_exptl_crystal_size_mid 0.22
_exptl_crystal_size_min 0.16
_refine_diff_density_max 0.347
_refine_diff_density_min -0.227
_refine_diff_density_rms 0.050
_refine_ls_extinction_method none
_refine_ls_goodness_of_fit_ref 1.090
_refine_ls_hydrogen_treatment constr
_refine_ls_matrix_type full
_refine_ls_number_parameters 282
_refine_ls_number_reflns 5720
_refine_ls_number_restraints 0
_refine_ls_restrained_S_all 1.090
_refine_ls_R_factor_all 0.0864
_refine_ls_R_factor_gt 0.0589
_refine_ls_shift/su_max 0.000
_refine_ls_shift/su_mean 0.000
_refine_ls_structure_factor_coef Fsqd
_refine_ls_weighting_details 'calc w=1/[\s^2^(Fo^2^)+(0.0435P)^2^+0.3715P] where P=(Fo^2^+2Fc^2^)/3'
_refine_ls_weighting_scheme calc
_refine_ls_wR_factor_gt 0.1161
_refine_ls_wR_factor_ref 0.1318
_reflns_number_gt 4244
_reflns_number_total 5720
_reflns_threshold_expression I>2\s(I)
_cod_data_source_file jo7b00209_si_001.cif
_cod_data_source_block t113
_cod_depositor_comments
;
The following automatic conversions were performed:

'_symmetry_cell_setting' value 'Triclinic' changed to 'triclinic'
according to
/home/data/users/saulius/crontab/automatic-downloads/rss-feeds/ACS/lib/dictionaries/cif_core.dic
dictionary named 'cif_core.dic' version 2.4.2 from 2011-04-26.

Automatic conversion script
Id: cif_fix_values 4973 2017-02-22 13:04:09Z antanas 

 Adding full bibliography for 4032199.cif.
;
_cod_original_cell_volume 1077.20(14)
_cod_database_code 4032199

loop_
_symmetry_equiv_pos_as_xyz
'x, y, z'
'-x, -y, -z'

loop_
_atom_site_label
_atom_site_type_symbol
_atom_site_fract_x
_atom_site_fract_y
_atom_site_fract_z
_atom_site_U_iso_or_equiv
_atom_site_adp_type
_atom_site_occupancy
_atom_site_symmetry_multiplicity
_atom_site_calc_flag
_atom_site_refinement_flags
O1 O 0.70169(16) -0.02249(14) 0.45938(12) 0.0348(3) Uani 1 1 d .
O2 O 0.76927(13) 0.07369(12) 0.34355(11) 0.0245(3) Uani 1 1 d .
O3 O 0.38218(14) 0.03619(12) 0.14430(11) 0.0271(3) Uani 1 1 d .
O4 O 0.48093(15) 0.18201(12) 0.34550(11) 0.0285(3) Uani 1 1 d .
C1 C 0.51219(18) -0.18036(16) 0.16250(15) 0.0175(3) Uani 1 1 d .
H1A H 0.4041 -0.2114 0.1142 0.021 Uiso 1 1 calc R
C2 C 0.55452(18) -0.29102(16) 0.19882(14) 0.0166(3) Uani 1 1 d .
C3 C 0.69381(18) -0.32444(16) 0.20118(14) 0.0172(3) Uani 1 1 d .
C4 C 0.81168(18) -0.25484(16) 0.16881(15) 0.0182(3) Uani 1 1 d .
C5 C 0.96418(19) -0.26549(18) 0.19725(16) 0.0238(4) Uani 1 1 d .
H5A H 0.9937 -0.3201 0.2369 0.029 Uiso 1 1 calc R
C6 C 1.0729(2) -0.19739(19) 0.16838(18) 0.0298(4) Uani 1 1 d .
H6A H 1.1762 -0.2057 0.1881 0.036 Uiso 1 1 calc R
C7 C 1.0315(2) -0.1171(2) 0.11077(18) 0.0306(4) Uani 1 1 d .
H7A H 1.1060 -0.0702 0.0912 0.037 Uiso 1 1 calc R
C8 C 0.8799(2) -0.10588(18) 0.08186(16) 0.0253(4) Uani 1 1 d .
H8A H 0.8514 -0.0509 0.0424 0.030 Uiso 1 1 calc R
C9 C 0.76966(18) -0.17392(16) 0.10986(15) 0.0191(3) Uani 1 1 d .
C10 C 0.60471(18) -0.16790(17) 0.07347(15) 0.0204(3) Uani 1 1 d .
H10A H 0.5603 -0.2423 -0.0115 0.024 Uiso 1 1 calc R
H10B H 0.5960 -0.0805 0.0706 0.024 Uiso 1 1 calc R
C11 C 0.51670(18) -0.04579(16) 0.28118(15) 0.0188(3) Uani 1 1 d .
H11A H 0.4443 -0.0690 0.3244 0.023 Uiso 1 1 calc R
C12 C 0.6701(2) 0.00351(16) 0.37285(16) 0.0222(4) Uani 1 1 d .
C13 C 0.9250(2) 0.1034(2) 0.4139(2) 0.0345(5) Uani 1 1 d .
H13A H 0.9885 0.1545 0.3861 0.052 Uiso 1 1 calc R
H13B H 0.9612 0.0179 0.4004 0.052 Uiso 1 1 calc R
H13C H 0.9304 0.1578 0.5029 0.052 Uiso 1 1 calc R
C14 C 0.45401(18) 0.06012(16) 0.24599(16) 0.0199(3) Uani 1 1 d .
C15 C 0.4148(2) 0.28828(19) 0.3243(2) 0.0353(5) Uani 1 1 d .
H15A H 0.4347 0.3717 0.4033 0.053 Uiso 1 1 calc R
H15B H 0.3052 0.2584 0.2904 0.053 Uiso 1 1 calc R
H15C H 0.4601 0.3062 0.2648 0.053 Uiso 1 1 calc R
C16 C 0.43320(17) -0.35766(16) 0.23248(15) 0.0171(3) Uani 1 1 d .
C17 C 0.41045(19) -0.30127(17) 0.35310(15) 0.0205(3) Uani 1 1 d .
H17A H 0.4765 -0.2217 0.4169 0.025 Uiso 1 1 calc R
C18 C 0.2915(2) -0.36101(17) 0.38043(16) 0.0234(4) Uani 1 1 d .
H18A H 0.2773 -0.3220 0.4629 0.028 Uiso 1 1 calc R
C19 C 0.19384(19) -0.47676(17) 0.28853(16) 0.0217(4) Uani 1 1 d .
H19A H 0.1120 -0.5163 0.3074 0.026 Uiso 1 1 calc R
C20 C 0.2164(2) -0.53459(18) 0.16868(16) 0.0245(4) Uani 1 1 d .
H20A H 0.1502 -0.6143 0.1052 0.029 Uiso 1 1 calc R
C21 C 0.33588(19) -0.47577(17) 0.14158(15) 0.0213(3) Uani 1 1 d .
H21A H 0.3515 -0.5168 0.0596 0.026 Uiso 1 1 calc R
C22 C 0.73610(18) -0.42879(17) 0.24274(16) 0.0200(3) Uani 1 1 d .
C23 C 0.7616(2) -0.3971(2) 0.36815(17) 0.0277(4) Uani 1 1 d .
H23A H 0.7532 -0.3090 0.4273 0.033 Uiso 1 1 calc R
C24 C 0.7995(2) -0.4938(2) 0.4076(2) 0.0397(5) Uani 1 1 d .
H24A H 0.8186 -0.4711 0.4937 0.048 Uiso 1 1 calc R
C25 C 0.8093(2) -0.6230(2) 0.3216(2) 0.0420(6) Uani 1 1 d .
H25A H 0.8325 -0.6896 0.3484 0.050 Uiso 1 1 calc R
C26 C 0.7856(2) -0.6552(2) 0.1974(2) 0.0394(5) Uani 1 1 d .
H26A H 0.7926 -0.7440 0.1386 0.047 Uiso 1 1 calc R
C27 C 0.7512(2) -0.55790(18) 0.15763(19) 0.0312(4) Uani 1 1 d .
H27A H 0.7379 -0.5797 0.0720 0.037 Uiso 1 1 calc R

loop_
_atom_site_aniso_label
_atom_site_aniso_U_11
_atom_site_aniso_U_22
_atom_site_aniso_U_33
_atom_site_aniso_U_23
_atom_site_aniso_U_13
_atom_site_aniso_U_12
O1 0.0422(8) 0.0343(7) 0.0280(7) 0.0192(6) -0.0024(6) 0.0021(6)
O2 0.0212(6) 0.0217(6) 0.0300(7) 0.0129(5) 0.0019(5) 0.0031(5)
O3 0.0277(7) 0.0274(7) 0.0283(7) 0.0153(6) 0.0027(5) 0.0095(5)
O4 0.0376(7) 0.0204(6) 0.0275(7) 0.0102(5) 0.0056(6) 0.0139(5)
C1 0.0178(8) 0.0183(8) 0.0181(8) 0.0097(6) 0.0041(6) 0.0031(6)
C2 0.0197(8) 0.0171(7) 0.0142(7) 0.0079(6) 0.0046(6) 0.0042(6)
C3 0.0196(8) 0.0160(7) 0.0165(8) 0.0077(6) 0.0046(6) 0.0037(6)
C4 0.0182(8) 0.0173(8) 0.0196(8) 0.0080(7) 0.0065(6) 0.0040(6)
C5 0.0210(9) 0.0267(9) 0.0288(9) 0.0163(8) 0.0067(7) 0.0078(7)
C6 0.0174(9) 0.0359(10) 0.0390(11) 0.0188(9) 0.0081(8) 0.0063(8)
C7 0.0247(9) 0.0357(11) 0.0380(11) 0.0210(9) 0.0132(8) 0.0022(8)
C8 0.0266(9) 0.0284(9) 0.0300(10) 0.0195(8) 0.0114(8) 0.0063(7)
C9 0.0202(8) 0.0201(8) 0.0181(8) 0.0085(7) 0.0066(7) 0.0051(6)
C10 0.0205(8) 0.0252(9) 0.0220(8) 0.0151(7) 0.0077(7) 0.0074(7)
C11 0.0202(8) 0.0189(8) 0.0203(8) 0.0114(7) 0.0050(7) 0.0042(6)
C12 0.0272(9) 0.0162(8) 0.0223(9) 0.0077(7) 0.0049(7) 0.0068(7)
C13 0.0234(10) 0.0285(10) 0.0456(12) 0.0161(9) -0.0033(9) 0.0027(8)
C14 0.0181(8) 0.0201(8) 0.0255(9) 0.0125(7) 0.0079(7) 0.0056(6)
C15 0.0417(12) 0.0241(9) 0.0440(12) 0.0174(9) 0.0099(9) 0.0173(9)
C16 0.0166(8) 0.0184(8) 0.0209(8) 0.0121(7) 0.0053(6) 0.0069(6)
C17 0.0230(9) 0.0189(8) 0.0199(8) 0.0088(7) 0.0055(7) 0.0039(7)
C18 0.0278(9) 0.0269(9) 0.0222(9) 0.0141(7) 0.0124(7) 0.0087(7)
C19 0.0185(8) 0.0257(9) 0.0296(9) 0.0187(8) 0.0095(7) 0.0051(7)
C20 0.0243(9) 0.0218(8) 0.0265(9) 0.0110(7) 0.0050(7) 0.0006(7)
C21 0.0251(9) 0.0209(8) 0.0192(8) 0.0092(7) 0.0079(7) 0.0055(7)
C22 0.0159(8) 0.0211(8) 0.0275(9) 0.0148(7) 0.0056(7) 0.0035(6)
C23 0.0282(10) 0.0341(10) 0.0307(10) 0.0215(8) 0.0104(8) 0.0109(8)
C24 0.0387(12) 0.0584(14) 0.0486(13) 0.0432(12) 0.0188(10) 0.0199(10)
C25 0.0321(11) 0.0488(13) 0.0775(17) 0.0530(13) 0.0219(11) 0.0172(10)
C26 0.0351(11) 0.0219(9) 0.0639(15) 0.0214(10) 0.0114(10) 0.0100(8)
C27 0.0327(10) 0.0233(9) 0.0355(11) 0.0127(8) 0.0036(8) 0.0088(8)

loop_
_atom_type_symbol
_atom_type_description
_atom_type_scat_dispersion_real
_atom_type_scat_dispersion_imag
_atom_type_scat_source
C C 0.0033 0.0016 'International Tables Vol C Tables 4.2.6.8 and 6.1.1.4'
H H 0.0000 0.0000 'International Tables Vol C Tables 4.2.6.8 and 6.1.1.4'
O O 0.0106 0.0060 'International Tables Vol C Tables 4.2.6.8 and 6.1.1.4'

loop_
_geom_angle_atom_site_label_1
_geom_angle_atom_site_label_2
_geom_angle_atom_site_label_3
_geom_angle
C12 O2 C13 115.43(14)
C14 O4 C15 115.46(14)
C2 C1 C10 111.23(13)
C2 C1 C11 110.24(12)
C10 C1 C11 115.72(13)
C2 C1 H1A 106.3
C10 C1 H1A 106.3
C11 C1 H1A 106.3
C3 C2 C16 122.85(14)
C3 C2 C1 121.20(14)
C16 C2 C1 115.94(13)
C2 C3 C4 121.29(14)
C2 C3 C22 120.61(14)
C4 C3 C22 118.04(14)
C5 C4 C9 118.92(15)
C5 C4 C3 121.76(14)
C9 C4 C3 119.30(14)
C6 C5 C4 120.81(16)
C6 C5 H5A 119.6
C4 C5 H5A 119.6
C5 C6 C7 120.23(16)
C5 C6 H6A 119.9
C7 C6 H6A 119.9
C6 C7 C8 119.47(16)
C6 C7 H7A 120.3
C8 C7 H7A 120.3
C9 C8 C7 120.93(16)
C9 C8 H8A 119.5
C7 C8 H8A 119.5
C8 C9 C4 119.63(15)
C8 C9 C10 121.34(14)
C4 C9 C10 118.97(14)
C9 C10 C1 113.83(13)
C9 C10 H10A 108.8
C1 C10 H10A 108.8
C9 C10 H10B 108.8
C1 C10 H10B 108.8
H10A C10 H10B 107.7
C12 C11 C14 115.15(13)
C12 C11 C1 112.38(13)
C14 C11 C1 110.93(13)
C12 C11 H11A 105.9
C14 C11 H11A 105.9
C1 C11 H11A 105.9
O1 C12 O2 123.64(16)
O1 C12 C11 123.73(16)
O2 C12 C11 112.56(14)
O2 C13 H13A 109.5
O2 C13 H13B 109.5
H13A C13 H13B 109.5
O2 C13 H13C 109.5
H13A C13 H13C 109.5
H13B C13 H13C 109.5
O3 C14 O4 124.07(15)
O3 C14 C11 124.81(15)
O4 C14 C11 110.98(14)
O4 C15 H15A 109.5
O4 C15 H15B 109.5
H15A C15 H15B 109.5
O4 C15 H15C 109.5
H15A C15 H15C 109.5
H15B C15 H15C 109.5
C21 C16 C17 118.34(14)
C21 C16 C2 120.14(14)
C17 C16 C2 121.47(14)
C18 C17 C16 120.39(15)
C18 C17 H17A 119.8
C16 C17 H17A 119.8
C19 C18 C17 120.60(15)
C19 C18 H18A 119.7
C17 C18 H18A 119.7
C18 C19 C20 119.52(15)
C18 C19 H19A 120.2
C20 C19 H19A 120.2
C19 C20 C21 119.92(16)
C19 C20 H20A 120.0
C21 C20 H20A 120.0
C20 C21 C16 121.20(15)
C20 C21 H21A 119.4
C16 C21 H21A 119.4
C23 C22 C27 118.97(16)
C23 C22 C3 119.89(15)
C27 C22 C3 121.13(15)
C22 C23 C24 120.34(18)
C22 C23 H23A 119.8
C24 C23 H23A 119.8
C25 C24 C23 120.07(19)
C25 C24 H24A 120.0
C23 C24 H24A 120.0
C26 C25 C24 120.13(18)
C26 C25 H25A 119.9
C24 C25 H25A 119.9
C25 C26 C27 120.12(19)
C25 C26 H26A 119.9
C27 C26 H26A 119.9
C22 C27 C26 120.31(19)
C22 C27 H27A 119.8
C26 C27 H27A 119.8

loop_
_geom_bond_atom_site_label_1
_geom_bond_atom_site_label_2
_geom_bond_distance
O1 C12 1.205(2)
O2 C12 1.342(2)
O2 C13 1.450(2)
O3 C14 1.200(2)
O4 C14 1.336(2)
O4 C15 1.457(2)
C1 C2 1.524(2)
C1 C10 1.538(2)
C1 C11 1.558(2)
C1 H1A 1.0000
C2 C3 1.347(2)
C2 C16 1.497(2)
C3 C4 1.482(2)
C3 C22 1.497(2)
C4 C5 1.396(2)
C4 C9 1.406(2)
C5 C6 1.385(2)
C5 H5A 0.9500
C6 C7 1.386(3)
C6 H6A 0.9500
C7 C8 1.391(3)
C7 H7A 0.9500
C8 C9 1.388(2)
C8 H8A 0.9500
C9 C10 1.503(2)
C10 H10A 0.9900
C10 H10B 0.9900
C11 C12 1.515(2)
C11 C14 1.526(2)
C11 H11A 1.0000
C13 H13A 0.9800
C13 H13B 0.9800
C13 H13C 0.9800
C15 H15A 0.9800
C15 H15B 0.9800
C15 H15C 0.9800
C16 C21 1.393(2)
C16 C17 1.396(2)
C17 C18 1.392(2)
C17 H17A 0.9500
C18 C19 1.384(2)
C18 H18A 0.9500
C19 C20 1.387(2)
C19 H19A 0.9500
C20 C21 1.390(2)
C20 H20A 0.9500
C21 H21A 0.9500
C22 C23 1.388(2)
C22 C27 1.392(2)
C23 C24 1.391(2)
C23 H23A 0.9500
C24 C25 1.382(3)
C24 H24A 0.9500
C25 C26 1.373(3)
C25 H25A 0.9500
C26 C27 1.393(3)
C26 H26A 0.9500
C27 H27A 0.9500

loop_
_geom_torsion_atom_site_label_1
_geom_torsion_atom_site_label_2
_geom_torsion_atom_site_label_3
_geom_torsion_atom_site_label_4
_geom_torsion
C10 C1 C2 C3 28.0(2)
C11 C1 C2 C3 -101.76(17)
C10 C1 C2 C16 -152.67(14)
C11 C1 C2 C16 77.58(17)
C16 C2 C3 C4 -179.18(14)
C1 C2 C3 C4 0.1(2)
C16 C2 C3 C22 -2.2(2)
C1 C2 C3 C22 177.14(14)
C2 C3 C4 C5 165.32(16)
C22 C3 C4 C5 -11.8(2)
C2 C3 C4 C9 -13.5(2)
C22 C3 C4 C9 169.35(14)
C9 C4 C5 C6 0.2(3)
C3 C4 C5 C6 -178.70(16)
C4 C5 C6 C7 0.1(3)
C5 C6 C7 C8 -0.2(3)
C6 C7 C8 C9 0.0(3)
C7 C8 C9 C4 0.3(3)
C7 C8 C9 C10 -177.00(16)
C5 C4 C9 C8 -0.4(2)
C3 C4 C9 C8 178.52(15)
C5 C4 C9 C10 176.99(15)
C3 C4 C9 C10 -4.1(2)
C8 C9 C10 C1 -149.99(15)
C4 C9 C10 C1 32.7(2)
C2 C1 C10 C9 -42.95(19)
C11 C1 C10 C9 83.85(17)
C2 C1 C11 C12 57.23(17)
C10 C1 C11 C12 -70.06(17)
C2 C1 C11 C14 -172.26(13)
C10 C1 C11 C14 60.44(17)
C13 O2 C12 O1 7.3(2)
C13 O2 C12 C11 -169.67(14)
C14 C11 C12 O1 137.28(17)
C1 C11 C12 O1 -94.4(2)
C14 C11 C12 O2 -45.78(19)
C1 C11 C12 O2 82.55(16)
C15 O4 C14 O3 0.7(2)
C15 O4 C14 C11 -175.18(14)
C12 C11 C14 O3 143.61(17)
C1 C11 C14 O3 14.6(2)
C12 C11 C14 O4 -40.51(19)
C1 C11 C14 O4 -169.55(13)
C3 C2 C16 C21 -88.5(2)
C1 C2 C16 C21 92.22(18)
C3 C2 C16 C17 94.1(2)
C1 C2 C16 C17 -85.23(18)
C21 C16 C17 C18 -1.1(2)
C2 C16 C17 C18 176.39(15)
C16 C17 C18 C19 -0.2(2)
C17 C18 C19 C20 0.9(2)
C18 C19 C20 C21 -0.3(2)
C19 C20 C21 C16 -1.0(3)
C17 C16 C21 C20 1.7(2)
C2 C16 C21 C20 -175.81(15)
C2 C3 C22 C23 -73.0(2)
C4 C3 C22 C23 104.08(18)
C2 C3 C22 C27 107.24(19)
C4 C3 C22 C27 -75.6(2)
C27 C22 C23 C24 -0.9(3)
C3 C22 C23 C24 179.35(16)
C22 C23 C24 C25 -1.1(3)
C23 C24 C25 C26 1.7(3)
C24 C25 C26 C27 -0.2(3)
C23 C22 C27 C26 2.5(3)
C3 C22 C27 C26 -177.82(16)
C25 C26 C27 C22 -1.9(3)
